data_4513498
loop_
_publ_author_name
'Lei, Haitao'
'Fang, Huayi'
'Han, Yongzhen'
'Lai, Wenzhen'
'Fu, Xuefeng'
'Cao, Rui'

_publ_section_title
;
 Reactivity and Mechanism Studies of Hydrogen Evolution Catalyzed by
 Copper Corroles
;
_journal_issue 9
_journal_name_full 'ACS Catalysis'
_journal_page_first 5145
_journal_paper_doi 10.1021/acscatal.5b00666
_journal_volume 5
_journal_year 2015
_chemical_formula_sum 'C39 H12 Cl4 Cu F15 N4'
_chemical_formula_weight 1026.87
_chemical_name_systematic
; 
 ? 
;
_space_group_IT_number 14
_symmetry_cell_setting monoclinic
_symmetry_space_group_name_Hall '-P 2ybc'
_symmetry_space_group_name_H-M 'P 1 21/c 1'
_atom_sites_solution_hydrogens geom
_atom_sites_solution_primary direct
_atom_sites_solution_secondary difmap
_audit_creation_method SHELXL-97
_cell_angle_alpha 90.00
_cell_angle_beta 105.9600(10)
_cell_angle_gamma 90.00
_cell_formula_units_Z 4
_cell_length_a 13.6323(4)
_cell_length_b 13.1870(4)
_cell_length_c 21.0645(6)
_cell_measurement_reflns_used 9989
_cell_measurement_temperature 150(2)
_cell_measurement_theta_max 26.39
_cell_measurement_theta_min 2.54
_cell_volume 3640.78(19)
_computing_cell_refinement 'Bruker SMART'
_computing_data_collection 'Bruker SMART'
_computing_data_reduction 'Bruker SAINT'
_computing_molecular_graphics 'Bruker SHELXTL'
_computing_publication_material 'Bruker SHELXTL'
_computing_structure_refinement 'SHELXL-97 (Sheldrick, 1997)'
_computing_structure_solution 'SHELXS-97 (Sheldrick, 1990)'
_diffrn_ambient_temperature 150(2)
_diffrn_measured_fraction_theta_full 0.992
_diffrn_measured_fraction_theta_max 0.992
_diffrn_measurement_device_type 'CCD area detector'
_diffrn_measurement_method 'phi and omega scans'
_diffrn_radiation_monochromator graphite
_diffrn_radiation_source 'fine-focus sealed tube'
_diffrn_radiation_type MoK\a
_diffrn_radiation_wavelength 0.71073
_diffrn_reflns_av_R_equivalents 0.0343
_diffrn_reflns_av_sigmaI/netI 0.0325
_diffrn_reflns_limit_h_max 10
_diffrn_reflns_limit_h_min -17
_diffrn_reflns_limit_k_max 16
_diffrn_reflns_limit_k_min -16
_diffrn_reflns_limit_l_max 26
_diffrn_reflns_limit_l_min -26
_diffrn_reflns_number 29978
_diffrn_reflns_theta_full 26.45
_diffrn_reflns_theta_max 26.45
_diffrn_reflns_theta_min 2.19
_exptl_absorpt_coefficient_mu 1.011
_exptl_absorpt_correction_T_max 0.9801
_exptl_absorpt_correction_T_min 0.8008
_exptl_absorpt_correction_type multi-scan
_exptl_absorpt_process_details SADABS
_exptl_crystal_colour violet
_exptl_crystal_density_diffrn 1.873
_exptl_crystal_density_method 'not measured'
_exptl_crystal_description plate
_exptl_crystal_F_000 2024
_exptl_crystal_size_max 0.23
_exptl_crystal_size_mid 0.20
_exptl_crystal_size_min 0.02
_refine_diff_density_max 2.599
_refine_diff_density_min -1.671
_refine_diff_density_rms 0.151
_refine_ls_extinction_method none
_refine_ls_goodness_of_fit_ref 1.038
_refine_ls_hydrogen_treatment constr
_refine_ls_matrix_type full
_refine_ls_number_parameters 568
_refine_ls_number_reflns 7440
_refine_ls_number_restraints 0
_refine_ls_restrained_S_all 1.038
_refine_ls_R_factor_all 0.0816
_refine_ls_R_factor_gt 0.0683
_refine_ls_shift/su_max 0.008
_refine_ls_shift/su_mean 0.001
_refine_ls_structure_factor_coef Fsqd
_refine_ls_weighting_details 'calc w=1/[\s^2^(Fo^2^)+(0.1208P)^2^+18.4308P] where P=(Fo^2^+2Fc^2^)/3'
_refine_ls_weighting_scheme calc
_refine_ls_wR_factor_gt 0.2017
_refine_ls_wR_factor_ref 0.2133
_reflns_number_gt 6107
_reflns_number_total 7440
_reflns_threshold_expression >2sigma(I)
_cod_data_source_file cs5b00666_si_003.cif
_cod_data_source_block lht_cucorrole
_cod_depositor_comments
;
The following automatic conversions were performed:

'_symmetry_cell_setting' value 'Monoclinic' changed to 'monoclinic'
according to
/usr/data/users/saulius/crontab/automatic-downloads/rss-feeds/ACS/lib/dictionaries/cif_core.dic
dictionary named 'cif_core.dic' version 2.4.2 from 2011-04-26.

'_exptl_absorpt_correction_type' value 'multi_scan' changed to
'multi-scan' according to
/usr/data/users/saulius/crontab/automatic-downloads/rss-feeds/ACS/lib/dictionaries/cif_core.dic
dictionary named 'cif_core.dic' version 2.4.2 from 2011-04-26.

Automatic conversion script
Id: cif_fix_values 3271 2015-04-21 07:52:19Z andrius 

 Adding full bibliography for 4513497--4513498.cif.
;
_cod_original_sg_symbol_H-M P2(1)/c
_cod_database_code 4513498

loop_
_symmetry_equiv_pos_as_xyz
'x, y, z'
'-x, y+1/2, -z+1/2'
'-x, -y, -z'
'x, -y-1/2, z-1/2'

loop_
_atom_site_label
_atom_site_type_symbol
_atom_site_fract_x
_atom_site_fract_y
_atom_site_fract_z
_atom_site_U_iso_or_equiv
_atom_site_adp_type
_atom_site_occupancy
_atom_site_symmetry_multiplicity
_atom_site_calc_flag
_atom_site_refinement_flags
C1 C 0.1482(3) -0.0462(3) 0.2411(2) 0.0171(9) Uani 1 1 d .
C2 C 0.0585(4) -0.0738(3) 0.2555(2) 0.0170(9) Uani 1 1 d .
C3 C -0.0181(4) -0.1428(4) 0.2196(2) 0.0219(10) Uani 1 1 d .
H3 H -0.0172 -0.1791 0.1808 0.026 Uiso 1 1 calc R
C4 C -0.0919(4) -0.1468(4) 0.2512(2) 0.0201(9) Uani 1 1 d .
H4 H -0.1521 -0.1867 0.2386 0.024 Uiso 1 1 calc R
C5 C -0.0636(3) -0.0801(3) 0.3069(2) 0.0175(9) Uani 1 1 d .
C6 C -0.1209(3) -0.0593(4) 0.3525(2) 0.0179(9) Uani 1 1 d .
C7 C -0.0983(3) 0.0204(4) 0.3968(2) 0.0178(9) Uani 1 1 d .
C8 C -0.1360(3) 0.0471(4) 0.4523(2) 0.0204(9) Uani 1 1 d .
H8 H -0.1899 0.0143 0.4649 0.024 Uiso 1 1 calc R
C9 C -0.0805(3) 0.1278(4) 0.4835(2) 0.0201(9) Uani 1 1 d .
H9 H -0.0883 0.1616 0.5216 0.024 Uiso 1 1 calc R
C10 C -0.0084(3) 0.1519(3) 0.4478(2) 0.0174(9) Uani 1 1 d .
C11 C 0.0781(4) 0.2161(4) 0.4548(2) 0.0184(9) Uani 1 1 d .
C12 C 0.1166(4) 0.3101(4) 0.4837(2) 0.0205(9) Uani 1 1 d .
H12 H 0.0875 0.3516 0.5107 0.025 Uiso 1 1 calc R
C13 C 0.2032(4) 0.3298(4) 0.4656(2) 0.0205(9) Uani 1 1 d .
H13 H 0.2460 0.3874 0.4780 0.025 Uiso 1 1 calc R
C14 C 0.2182(3) 0.2485(3) 0.4245(2) 0.0175(9) Uani 1 1 d .
C15 C 0.2905(3) 0.2328(3) 0.3899(2) 0.0165(9) Uani 1 1 d .
C16 C 0.2818(3) 0.1553(3) 0.3426(2) 0.0160(8) Uani 1 1 d .
C17 C 0.3584(3) 0.1229(3) 0.3125(2) 0.0181(9) Uani 1 1 d .
H17 H 0.4254 0.1498 0.3207 0.022 Uiso 1 1 calc R
C18 C 0.3181(3) 0.0462(4) 0.2700(2) 0.0183(9) Uani 1 1 d .
H18 H 0.3515 0.0108 0.2426 0.022 Uiso 1 1 calc R
C19 C 0.2169(3) 0.0290(3) 0.2740(2) 0.0158(9) Uani 1 1 d .
C20 C 0.1763(4) -0.0997(4) 0.1858(2) 0.0216(10) Uani 1 1 d .
C21 C 0.2553(4) -0.1695(4) 0.1976(3) 0.0268(11) Uani 1 1 d .
C22 C 0.2859(4) -0.2116(4) 0.1454(4) 0.0375(14) Uani 1 1 d .
C23 C 0.2373(5) -0.1841(5) 0.0820(3) 0.0376(14) Uani 1 1 d .
C24 C 0.1589(4) -0.1175(5) 0.0690(3) 0.0351(13) Uani 1 1 d .
C25 C 0.1281(4) -0.0749(4) 0.1206(2) 0.0272(11) Uani 1 1 d .
C26 C 0.3824(3) 0.2983(3) 0.4056(2) 0.0180(9) Uani 1 1 d .
C27 C 0.4108(4) 0.3554(4) 0.3577(2) 0.0199(9) Uani 1 1 d .
C28 C 0.4939(4) 0.4188(4) 0.3725(3) 0.0264(11) Uani 1 1 d .
C29 C 0.5525(4) 0.4275(4) 0.4371(3) 0.0260(11) Uani 1 1 d .
C30 C 0.5284(4) 0.3712(4) 0.4857(2) 0.0258(11) Uani 1 1 d .
C31 C 0.4441(4) 0.3077(4) 0.4696(2) 0.0214(9) Uani 1 1 d .
C32 C -0.2097(3) -0.1247(4) 0.3520(2) 0.0180(9) Uani 1 1 d .
C33 C -0.1997(4) -0.2289(4) 0.3616(2) 0.0213(9) Uani 1 1 d .
C34 C -0.2820(4) -0.2906(4) 0.3617(2) 0.0250(10) Uani 1 1 d .
C35 C -0.3775(4) -0.2485(4) 0.3509(2) 0.0264(11) Uani 1 1 d .
C36 C -0.3908(4) -0.1466(4) 0.3418(2) 0.0247(10) Uani 1 1 d .
C37 C -0.3076(4) -0.0848(4) 0.3424(2) 0.0202(9) Uani 1 1 d .
C1S C 0.1789(6) 0.5854(6) 0.3568(4) 0.0555(18) Uani 1 1 d .
H1S1 H 0.1504 0.5187 0.3640 0.067 Uiso 1 1 calc R
H1S2 H 0.2169 0.6129 0.4004 0.067 Uiso 1 1 calc R
C2S C 0.3709(8) 0.9273(9) 0.4456(5) 0.092(4) Uani 1 1 d .
H2S1 H 0.4261 0.8958 0.4302 0.110 Uiso 1 1 calc R
H2S2 H 0.3645 0.9986 0.4304 0.110 Uiso 1 1 calc R
Cl1S Cl 0.26242(15) 0.56999(15) 0.30735(10) 0.0580(5) Uani 1 1 d .
Cl2S Cl 0.08040(16) 0.66743(18) 0.31936(15) 0.0792(7) Uani 1 1 d .
Cl3S Cl 0.25718(18) 0.8648(2) 0.40813(11) 0.0747(6) Uani 1 1 d .
Cl4S Cl 0.40676(19) 0.9269(2) 0.53017(12) 0.0771(7) Uani 1 1 d .
Cu1 Cu 0.08719(4) 0.07856(4) 0.35750(2) 0.01359(17) Uani 1 1 d .
F1 F 0.3044(3) -0.1938(3) 0.25910(18) 0.0402(8) Uani 1 1 d .
F2 F 0.3655(3) -0.2757(3) 0.1588(2) 0.0545(11) Uani 1 1 d .
F3 F 0.2693(3) -0.2225(3) 0.0315(2) 0.0558(12) Uani 1 1 d .
F4 F 0.1136(3) -0.0900(3) 0.00605(16) 0.0537(11) Uani 1 1 d .
F5 F 0.0537(2) -0.0066(3) 0.10585(15) 0.0351(7) Uani 1 1 d .
F6 F 0.3548(2) 0.3503(2) 0.29487(13) 0.0279(6) Uani 1 1 d .
F7 F 0.5177(3) 0.4714(3) 0.32474(17) 0.0392(8) Uani 1 1 d .
F8 F 0.6324(2) 0.4897(3) 0.45237(18) 0.0411(8) Uani 1 1 d .
F9 F 0.5860(2) 0.3781(3) 0.54815(16) 0.0403(8) Uani 1 1 d .
F10 F 0.4254(2) 0.2520(3) 0.51833(14) 0.0331(7) Uani 1 1 d .
F11 F -0.1081(2) -0.2724(2) 0.37245(15) 0.0277(6) Uani 1 1 d .
F12 F -0.2675(3) -0.3900(2) 0.37330(15) 0.0317(7) Uani 1 1 d .
F13 F -0.4574(2) -0.3082(3) 0.34862(16) 0.0377(8) Uani 1 1 d .
F14 F -0.4831(2) -0.1052(3) 0.33017(17) 0.0373(8) Uani 1 1 d .
F15 F -0.3241(2) 0.0138(2) 0.33086(15) 0.0287(7) Uani 1 1 d .
N1 N 0.1949(3) 0.0978(3) 0.31769(17) 0.0140(7) Uani 1 1 d .
N2 N 0.1419(3) 0.1789(3) 0.42095(18) 0.0171(8) Uani 1 1 d .
N3 N -0.0232(3) 0.0899(3) 0.39461(18) 0.0171(8) Uani 1 1 d .
N4 N 0.0293(3) -0.0385(3) 0.30961(18) 0.0161(7) Uani 1 1 d .

loop_
_atom_site_aniso_label
_atom_site_aniso_U_11
_atom_site_aniso_U_22
_atom_site_aniso_U_33
_atom_site_aniso_U_23
_atom_site_aniso_U_13
_atom_site_aniso_U_12
C1 0.020(2) 0.015(2) 0.017(2) -0.0023(16) 0.0062(17) 0.0009(18)
C2 0.020(2) 0.015(2) 0.017(2) -0.0012(16) 0.0068(17) -0.0013(17)
C3 0.024(2) 0.020(2) 0.023(2) -0.0075(18) 0.0082(19) -0.0058(19)
C4 0.019(2) 0.020(2) 0.022(2) -0.0036(18) 0.0054(18) -0.0068(18)
C5 0.016(2) 0.019(2) 0.019(2) -0.0009(17) 0.0053(17) -0.0025(17)
C6 0.015(2) 0.020(2) 0.020(2) 0.0006(17) 0.0067(17) -0.0018(17)
C7 0.013(2) 0.020(2) 0.020(2) 0.0011(17) 0.0051(17) -0.0009(17)
C8 0.016(2) 0.024(2) 0.024(2) -0.0002(18) 0.0103(18) -0.0005(18)
C9 0.019(2) 0.024(2) 0.019(2) -0.0031(18) 0.0087(18) 0.0013(19)
C10 0.018(2) 0.016(2) 0.018(2) -0.0022(16) 0.0054(17) 0.0003(17)
C11 0.020(2) 0.020(2) 0.017(2) -0.0016(17) 0.0080(17) -0.0001(18)
C12 0.022(2) 0.021(2) 0.018(2) -0.0053(18) 0.0039(18) -0.0005(19)
C13 0.021(2) 0.017(2) 0.022(2) -0.0048(17) 0.0042(18) -0.0054(18)
C14 0.017(2) 0.018(2) 0.016(2) -0.0007(16) 0.0031(17) -0.0035(17)
C15 0.017(2) 0.017(2) 0.015(2) 0.0001(16) 0.0035(16) -0.0045(17)
C16 0.015(2) 0.016(2) 0.017(2) 0.0011(16) 0.0034(16) -0.0015(17)
C17 0.017(2) 0.019(2) 0.020(2) 0.0024(17) 0.0079(17) -0.0024(18)
C18 0.018(2) 0.019(2) 0.020(2) -0.0003(17) 0.0087(17) 0.0007(18)
C19 0.017(2) 0.017(2) 0.0153(19) -0.0016(16) 0.0074(16) -0.0008(17)
C20 0.023(2) 0.016(2) 0.030(2) -0.0085(18) 0.016(2) -0.0063(18)
C21 0.027(3) 0.019(2) 0.038(3) -0.004(2) 0.014(2) -0.005(2)
C22 0.028(3) 0.020(3) 0.075(4) -0.016(3) 0.032(3) -0.005(2)
C23 0.042(3) 0.038(3) 0.043(3) -0.025(3) 0.028(3) -0.023(3)
C24 0.037(3) 0.043(3) 0.031(3) -0.017(2) 0.020(2) -0.017(3)
C25 0.030(3) 0.032(3) 0.023(2) -0.009(2) 0.013(2) -0.013(2)
C26 0.018(2) 0.016(2) 0.021(2) -0.0026(17) 0.0075(18) -0.0052(17)
C27 0.021(2) 0.019(2) 0.020(2) -0.0032(17) 0.0076(18) -0.0033(18)
C28 0.031(3) 0.018(2) 0.037(3) -0.004(2) 0.021(2) -0.006(2)
C29 0.018(2) 0.021(2) 0.042(3) -0.015(2) 0.014(2) -0.0093(19)
C30 0.016(2) 0.034(3) 0.025(2) -0.014(2) 0.0016(18) -0.003(2)
C31 0.018(2) 0.026(2) 0.021(2) -0.0012(19) 0.0074(18) -0.0020(19)
C32 0.017(2) 0.020(2) 0.018(2) -0.0037(17) 0.0067(17) -0.0065(18)
C33 0.022(2) 0.024(2) 0.021(2) -0.0005(18) 0.0109(18) -0.0003(19)
C34 0.036(3) 0.019(2) 0.022(2) -0.0041(18) 0.012(2) -0.010(2)
C35 0.028(3) 0.032(3) 0.022(2) -0.005(2) 0.011(2) -0.018(2)
C36 0.014(2) 0.038(3) 0.023(2) -0.005(2) 0.0061(18) -0.004(2)
C37 0.020(2) 0.022(2) 0.019(2) -0.0005(17) 0.0058(18) 0.0007(18)
C1S 0.052(4) 0.049(4) 0.063(5) 0.000(3) 0.011(4) 0.001(3)
C2S 0.068(6) 0.110(9) 0.087(7) 0.056(6) 0.005(5) -0.006(6)
Cl1S 0.0552(11) 0.0539(11) 0.0640(11) -0.0167(8) 0.0149(9) 0.0054(8)
Cl2S 0.0481(11) 0.0619(13) 0.125(2) 0.0052(13) 0.0191(12) 0.0141(9)
Cl3S 0.0755(14) 0.0893(16) 0.0599(12) 0.0219(11) 0.0197(10) -0.0051(12)
Cl4S 0.0672(14) 0.0940(18) 0.0736(14) 0.0070(12) 0.0252(11) -0.0121(12)
Cu1 0.0132(3) 0.0135(3) 0.0156(3) -0.00277(19) 0.0065(2) -0.00260(19)
F1 0.0376(19) 0.0293(17) 0.056(2) 0.0065(15) 0.0168(16) 0.0094(14)
F2 0.048(2) 0.0302(19) 0.099(3) -0.0132(19) 0.043(2) 0.0069(17)
F3 0.060(2) 0.061(2) 0.067(2) -0.043(2) 0.051(2) -0.027(2)
F4 0.055(2) 0.086(3) 0.0230(17) -0.0139(17) 0.0159(16) -0.017(2)
F5 0.0349(17) 0.0454(19) 0.0236(15) -0.0013(13) 0.0054(13) 0.0020(15)
F6 0.0344(16) 0.0307(16) 0.0185(13) 0.0041(11) 0.0070(12) -0.0083(13)
F7 0.047(2) 0.0296(17) 0.051(2) 0.0036(14) 0.0295(17) -0.0160(15)
F8 0.0278(16) 0.0360(19) 0.062(2) -0.0203(16) 0.0168(16) -0.0199(14)
F9 0.0237(16) 0.060(2) 0.0307(16) -0.0156(16) -0.0033(13) -0.0088(15)
F10 0.0287(16) 0.052(2) 0.0170(13) 0.0049(13) 0.0034(12) -0.0082(14)
F11 0.0272(15) 0.0239(15) 0.0350(16) 0.0039(12) 0.0135(13) 0.0048(12)
F12 0.0477(19) 0.0180(14) 0.0320(16) -0.0017(12) 0.0156(14) -0.0110(13)
F13 0.0311(17) 0.045(2) 0.0397(17) -0.0091(15) 0.0144(14) -0.0271(15)
F14 0.0146(14) 0.050(2) 0.0476(19) -0.0027(16) 0.0092(13) -0.0032(13)
F15 0.0234(15) 0.0233(15) 0.0396(17) 0.0016(12) 0.0089(13) 0.0023(12)
N1 0.0164(18) 0.0139(17) 0.0122(16) -0.0012(13) 0.0049(14) -0.0023(14)
N2 0.0181(18) 0.0161(18) 0.0183(18) -0.0035(14) 0.0072(15) -0.0034(15)
N3 0.0159(18) 0.0184(19) 0.0182(18) -0.0023(14) 0.0068(15) -0.0029(15)
N4 0.0166(18) 0.0145(18) 0.0187(17) -0.0027(14) 0.0074(15) -0.0027(15)

loop_
_atom_type_symbol
_atom_type_description
_atom_type_scat_dispersion_real
_atom_type_scat_dispersion_imag
_atom_type_scat_source
C C 0.0033 0.0016 'International Tables Vol C Tables 4.2.6.8 and 6.1.1.4'
H H 0.0000 0.0000 'International Tables Vol C Tables 4.2.6.8 and 6.1.1.4'
N N 0.0061 0.0033 'International Tables Vol C Tables 4.2.6.8 and 6.1.1.4'
F F 0.0171 0.0103 'International Tables Vol C Tables 4.2.6.8 and 6.1.1.4'
Cu Cu 0.3201 1.2651 'International Tables Vol C Tables 4.2.6.8 and 6.1.1.4'
Cl Cl 0.1484 0.1585 'International Tables Vol C Tables 4.2.6.8 and 6.1.1.4'

loop_
_geom_angle_atom_site_label_1
_geom_angle_atom_site_label_2
_geom_angle_atom_site_label_3
_geom_angle
C2 C1 C19 125.8(4)
C2 C1 C20 118.4(4)
C19 C1 C20 115.8(4)
C1 C2 N4 124.1(4)
C1 C2 C3 127.6(4)
N4 C2 C3 108.3(4)
C4 C3 C2 107.4(4)
C4 C3 H3 126.3
C2 C3 H3 126.3
C3 C4 C5 108.1(4)
C3 C4 H4 125.9
C5 C4 H4 125.9
N4 C5 C6 124.8(4)
N4 C5 C4 108.5(4)
C6 C5 C4 126.7(4)
C7 C6 C5 122.7(4)
C7 C6 C32 118.5(4)
C5 C6 C32 118.8(4)
C6 C7 N3 120.7(4)
C6 C7 C8 131.9(4)
N3 C7 C8 107.3(4)
C9 C8 C7 107.7(4)
C9 C8 H8 126.1
C7 C8 H8 126.1
C8 C9 C10 106.9(4)
C8 C9 H9 126.5
C10 C9 H9 126.5
N3 C10 C9 109.5(4)
N3 C10 C11 111.9(4)
C9 C10 C11 138.3(4)
N2 C11 C12 109.1(4)
N2 C11 C10 111.3(4)
C12 C11 C10 139.5(4)
C13 C12 C11 107.0(4)
C13 C12 H12 126.5
C11 C12 H12 126.5
C12 C13 C14 107.9(4)
C12 C13 H13 126.1
C14 C13 H13 126.1
N2 C14 C15 120.4(4)
N2 C14 C13 107.6(4)
C15 C14 C13 132.0(4)
C14 C15 C16 122.9(4)
C14 C15 C26 118.2(4)
C16 C15 C26 118.9(4)
N1 C16 C15 124.3(4)
N1 C16 C17 108.8(4)
C15 C16 C17 126.9(4)
C18 C17 C16 107.5(4)
C18 C17 H17 126.2
C16 C17 H17 126.2
C17 C18 C19 107.5(4)
C17 C18 H18 126.2
C19 C18 H18 126.2
N1 C19 C1 123.5(4)
N1 C19 C18 109.1(4)
C1 C19 C18 127.4(4)
C21 C20 C25 117.8(4)
C21 C20 C1 121.7(5)
C25 C20 C1 120.3(4)
F1 C21 C20 119.7(4)
F1 C21 C22 119.7(5)
C20 C21 C22 120.6(5)
F2 C22 C23 121.3(5)
F2 C22 C21 119.0(6)
C23 C22 C21 119.7(5)
C24 C23 F3 119.5(6)
C24 C23 C22 120.9(5)
F3 C23 C22 119.6(6)
F4 C24 C23 119.7(5)
F4 C24 C25 120.4(6)
C23 C24 C25 119.9(6)
F5 C25 C20 121.0(4)
F5 C25 C24 117.8(5)
C20 C25 C24 121.1(5)
C31 C26 C27 116.1(4)
C31 C26 C15 121.3(4)
C27 C26 C15 122.5(4)
F6 C27 C28 117.8(4)
F6 C27 C26 119.5(4)
C28 C27 C26 122.7(4)
F7 C28 C27 120.2(5)
F7 C28 C29 120.3(5)
C27 C28 C29 119.4(5)
F8 C29 C30 120.0(5)
F8 C29 C28 120.2(5)
C30 C29 C28 119.8(4)
F9 C30 C29 120.0(4)
F9 C30 C31 120.3(5)
C29 C30 C31 119.6(4)
F10 C31 C26 120.2(4)
F10 C31 C30 117.5(4)
C26 C31 C30 122.3(4)
C33 C32 C37 116.4(4)
C33 C32 C6 121.7(4)
C37 C32 C6 121.8(4)
F11 C33 C34 117.8(4)
F11 C33 C32 120.0(4)
C34 C33 C32 122.2(5)
F12 C34 C35 120.8(4)
F12 C34 C33 119.7(5)
C35 C34 C33 119.5(5)
F13 C35 C36 120.1(5)
F13 C35 C34 119.6(5)
C36 C35 C34 120.3(4)
F14 C36 C35 120.9(5)
F14 C36 C37 119.2(5)
C35 C36 C37 119.9(5)
F15 C37 C36 118.2(4)
F15 C37 C32 120.1(4)
C36 C37 C32 121.6(5)
Cl2S C1S Cl1S 110.5(5)
Cl2S C1S H1S1 109.6
Cl1S C1S H1S1 109.6
Cl2S C1S H1S2 109.6
Cl1S C1S H1S2 109.6
H1S1 C1S H1S2 108.1
Cl4S C2S Cl3S 115.8(6)
Cl4S C2S H2S1 108.3
Cl3S C2S H2S1 108.3
Cl4S C2S H2S2 108.3
Cl3S C2S H2S2 108.3
H2S1 C2S H2S2 107.4
N3 Cu1 N2 81.69(16)
N3 Cu1 N4 91.30(16)
N2 Cu1 N4 167.64(16)
N3 Cu1 N1 167.63(16)
N2 Cu1 N1 90.91(16)
N4 Cu1 N1 97.65(15)
C16 N1 C19 107.0(4)
C16 N1 Cu1 126.3(3)
C19 N1 Cu1 122.9(3)
C11 N2 C14 108.4(4)
C11 N2 Cu1 116.1(3)
C14 N2 Cu1 130.9(3)
C10 N3 C7 108.3(4)
C10 N3 Cu1 115.9(3)
C7 N3 Cu1 130.1(3)
C5 N4 C2 107.7(4)
C5 N4 Cu1 126.5(3)
C2 N4 Cu1 122.7(3)

loop_
_geom_bond_atom_site_label_1
_geom_bond_atom_site_label_2
_geom_bond_distance
C1 C2 1.386(6)
C1 C19 1.409(6)
C1 C20 1.499(6)
C2 N4 1.388(6)
C2 C3 1.434(6)
C3 C4 1.350(7)
C3 H3 0.9500
C4 C5 1.433(6)
C4 H4 0.9500
C5 N4 1.367(6)
C5 C6 1.421(6)
C6 C7 1.383(6)
C6 C32 1.484(6)
C7 N3 1.384(6)
C7 C8 1.445(6)
C8 C9 1.366(7)
C8 H8 0.9500
C9 C10 1.427(6)
C9 H9 0.9500
C10 N3 1.356(6)
C10 C11 1.427(6)
C11 N2 1.358(6)
C11 C12 1.417(7)
C12 C13 1.363(7)
C12 H12 0.9500
C13 C14 1.427(6)
C13 H13 0.9500
C14 N2 1.374(6)
C14 C15 1.393(6)
C15 C16 1.410(6)
C15 C26 1.482(6)
C16 N1 1.382(6)
C16 C17 1.428(6)
C17 C18 1.362(7)
C17 H17 0.9500
C18 C19 1.423(6)
C18 H18 0.9500
C19 N1 1.382(5)
C20 C21 1.386(7)
C20 C25 1.388(7)
C21 F1 1.324(6)
C21 C22 1.395(8)
C22 F2 1.343(7)
C22 C23 1.367(10)
C23 C24 1.352(9)
C23 F3 1.354(6)
C24 F4 1.350(7)
C24 C25 1.388(7)
C25 F5 1.328(7)
C26 C31 1.384(6)
C26 C27 1.395(6)
C27 F6 1.336(5)
C27 C28 1.374(7)
C28 F7 1.333(6)
C28 C29 1.381(8)
C29 F8 1.330(6)
C29 C30 1.376(8)
C30 F9 1.336(6)
C30 C31 1.387(7)
C31 F10 1.343(5)
C32 C33 1.390(7)
C32 C37 1.397(7)
C33 F11 1.335(6)
C33 C34 1.388(7)
C34 F12 1.338(6)
C34 C35 1.375(8)
C35 F13 1.334(6)
C35 C36 1.363(8)
C36 F14 1.332(6)
C36 C37 1.393(7)
C37 F15 1.331(6)
C1S Cl2S 1.736(8)
C1S Cl1S 1.754(8)
C1S H1S1 0.9900
C1S H1S2 0.9900
C2S Cl4S 1.712(11)
C2S Cl3S 1.741(11)
C2S H2S1 0.9900
C2S H2S2 0.9900
Cu1 N3 1.882(4)
Cu1 N2 1.883(4)
Cu1 N4 1.894(4)
Cu1 N1 1.898(4)

loop_
_geom_torsion_atom_site_label_1
_geom_torsion_atom_site_label_2
_geom_torsion_atom_site_label_3
_geom_torsion_atom_site_label_4
_geom_torsion
C19 C1 C2 N4 -7.5(7)
C20 C1 C2 N4 172.6(4)
C19 C1 C2 C3 173.7(5)
C20 C1 C2 C3 -6.2(7)
C1 C2 C3 C4 -179.9(5)
N4 C2 C3 C4 1.1(5)
C2 C3 C4 C5 0.4(6)
C3 C4 C5 N4 -1.8(5)
C3 C4 C5 C6 178.1(5)
N4 C5 C6 C7 13.2(7)
C4 C5 C6 C7 -166.7(5)
N4 C5 C6 C32 -167.7(4)
C4 C5 C6 C32 12.4(7)
C5 C6 C7 N3 6.0(7)
C32 C6 C7 N3 -173.2(4)
C5 C6 C7 C8 -170.3(5)
C32 C6 C7 C8 10.6(8)
C6 C7 C8 C9 174.0(5)
N3 C7 C8 C9 -2.7(5)
C7 C8 C9 C10 0.1(5)
C8 C9 C10 N3 2.6(5)
C8 C9 C10 C11 -171.2(5)
N3 C10 C11 N2 -19.4(5)
C9 C10 C11 N2 154.3(5)
N3 C10 C11 C12 156.5(6)
C9 C10 C11 C12 -29.8(10)
N2 C11 C12 C13 1.3(5)
C10 C11 C12 C13 -174.7(6)
C11 C12 C13 C14 0.7(5)
C12 C13 C14 N2 -2.4(5)
C12 C13 C14 C15 176.0(5)
N2 C14 C15 C16 9.7(7)
C13 C14 C15 C16 -168.5(5)
N2 C14 C15 C26 -167.9(4)
C13 C14 C15 C26 13.9(7)
C14 C15 C16 N1 10.9(7)
C26 C15 C16 N1 -171.6(4)
C14 C15 C16 C17 -169.2(4)
C26 C15 C16 C17 8.4(7)
N1 C16 C17 C18 -0.1(5)
C15 C16 C17 C18 179.9(4)
C16 C17 C18 C19 -1.0(5)
C2 C1 C19 N1 -11.8(7)
C20 C1 C19 N1 168.0(4)
C2 C1 C19 C18 166.6(5)
C20 C1 C19 C18 -13.5(7)
C17 C18 C19 N1 1.9(5)
C17 C18 C19 C1 -176.8(4)
C2 C1 C20 C21 -107.5(5)
C19 C1 C20 C21 72.6(6)
C2 C1 C20 C25 77.2(6)
C19 C1 C20 C25 -102.7(5)
C25 C20 C21 F1 178.8(4)
C1 C20 C21 F1 3.4(7)
C25 C20 C21 C22 1.1(7)
C1 C20 C21 C22 -174.3(5)
F1 C21 C22 F2 -0.5(7)
C20 C21 C22 F2 177.3(5)
F1 C21 C22 C23 -178.0(5)
C20 C21 C22 C23 -0.2(8)
F2 C22 C23 C24 -178.3(5)
C21 C22 C23 C24 -0.9(8)
F2 C22 C23 F3 0.4(8)
C21 C22 C23 F3 177.9(5)
F3 C23 C24 F4 -0.1(8)
C22 C23 C24 F4 178.7(5)
F3 C23 C24 C25 -177.6(5)
C22 C23 C24 C25 1.1(8)
C21 C20 C25 F5 -178.1(4)
C1 C20 C25 F5 -2.7(7)
C21 C20 C25 C24 -0.9(7)
C1 C20 C25 C24 174.6(5)
F4 C24 C25 F5 -0.4(7)
C23 C24 C25 F5 177.2(5)
F4 C24 C25 C20 -177.7(5)
C23 C24 C25 C20 -0.2(8)
C14 C15 C26 C31 54.2(6)
C16 C15 C26 C31 -123.5(5)
C14 C15 C26 C27 -124.5(5)
C16 C15 C26 C27 57.9(6)
C31 C26 C27 F6 -179.9(4)
C15 C26 C27 F6 -1.2(7)
C31 C26 C27 C28 -1.0(7)
C15 C26 C27 C28 177.7(5)
F6 C27 C28 F7 -1.3(7)
C26 C27 C28 F7 179.8(4)
F6 C27 C28 C29 178.8(4)
C26 C27 C28 C29 -0.1(7)
F7 C28 C29 F8 1.1(7)
C27 C28 C29 F8 -179.0(4)
F7 C28 C29 C30 -178.7(5)
C27 C28 C29 C30 1.2(7)
F8 C29 C30 F9 -0.9(7)
C28 C29 C30 F9 178.8(5)
F8 C29 C30 C31 179.0(4)
C28 C29 C30 C31 -1.3(7)
C27 C26 C31 F10 -176.9(4)
C15 C26 C31 F10 4.4(7)
C27 C26 C31 C30 1.0(7)
C15 C26 C31 C30 -177.7(5)
F9 C30 C31 F10 -2.1(7)
C29 C30 C31 F10 178.0(4)
F9 C30 C31 C26 -180.0(5)
C29 C30 C31 C26 0.1(8)
C7 C6 C32 C33 -123.0(5)
C5 C6 C32 C33 57.8(6)
C7 C6 C32 C37 56.4(6)
C5 C6 C32 C37 -122.7(5)
C37 C32 C33 F11 -178.6(4)
C6 C32 C33 F11 0.8(7)
C37 C32 C33 C34 0.1(7)
C6 C32 C33 C34 179.6(4)
F11 C33 C34 F12 0.9(7)
C32 C33 C34 F12 -177.8(4)
F11 C33 C34 C35 179.8(4)
C32 C33 C34 C35 1.0(7)
F12 C34 C35 F13 -3.5(7)
C33 C34 C35 F13 177.6(4)
F12 C34 C35 C36 177.3(4)
C33 C34 C35 C36 -1.5(7)
F13 C35 C36 F14 -0.3(7)
C34 C35 C36 F14 178.9(4)
F13 C35 C36 C37 -178.3(4)
C34 C35 C36 C37 0.8(7)
F14 C36 C37 F15 -0.5(7)
C35 C36 C37 F15 177.5(4)
F14 C36 C37 C32 -177.7(4)
C35 C36 C37 C32 0.4(7)
C33 C32 C37 F15 -177.9(4)
C6 C32 C37 F15 2.6(7)
C33 C32 C37 C36 -0.8(7)
C6 C32 C37 C36 179.7(4)
C15 C16 N1 C19 -178.8(4)
C17 C16 N1 C19 1.3(5)
C15 C16 N1 Cu1 -20.6(6)
C17 C16 N1 Cu1 159.5(3)
C1 C19 N1 C16 176.8(4)
C18 C19 N1 C16 -1.9(5)
C1 C19 N1 Cu1 17.6(6)
C18 C19 N1 Cu1 -161.1(3)
N3 Cu1 N1 C16 62.3(9)
N2 Cu1 N1 C16 9.3(4)
N4 Cu1 N1 C16 -161.7(4)
N3 Cu1 N1 C19 -142.8(7)
N2 Cu1 N1 C19 164.3(3)
N4 Cu1 N1 C19 -6.8(4)
C12 C11 N2 C14 -2.8(5)
C10 C11 N2 C14 174.4(4)
C12 C11 N2 Cu1 -161.3(3)
C10 C11 N2 Cu1 15.9(5)
C15 C14 N2 C11 -175.4(4)
C13 C14 N2 C11 3.2(5)
C15 C14 N2 Cu1 -21.2(6)
C13 C14 N2 Cu1 157.4(3)
N3 Cu1 N2 C11 -6.4(3)
N4 Cu1 N2 C11 -62.4(9)
N1 Cu1 N2 C11 163.6(3)
N3 Cu1 N2 C14 -159.0(4)
N4 Cu1 N2 C14 145.0(7)
N1 Cu1 N2 C14 11.0(4)
C9 C10 N3 C7 -4.3(5)
C11 C10 N3 C7 171.2(4)
C9 C10 N3 Cu1 -160.6(3)
C11 C10 N3 Cu1 15.0(5)
C6 C7 N3 C10 -172.8(4)
C8 C7 N3 C10 4.3(5)
C6 C7 N3 Cu1 -21.1(6)
C8 C7 N3 Cu1 156.0(3)
N2 Cu1 N3 C10 -5.2(3)
N4 Cu1 N3 C10 164.6(3)
N1 Cu1 N3 C10 -58.9(9)
N2 Cu1 N3 C7 -155.2(4)
N4 Cu1 N3 C7 14.6(4)
N1 Cu1 N3 C7 151.1(6)
C6 C5 N4 C2 -177.5(4)
C4 C5 N4 C2 2.4(5)
C6 C5 N4 Cu1 -17.4(7)
C4 C5 N4 Cu1 162.5(3)
C1 C2 N4 C5 178.8(4)
C3 C2 N4 C5 -2.2(5)
C1 C2 N4 Cu1 17.8(6)
C3 C2 N4 Cu1 -163.2(3)
N3 Cu1 N4 C5 4.3(4)
N2 Cu1 N4 C5 59.4(9)
N1 Cu1 N4 C5 -167.2(4)
N3 Cu1 N4 C2 161.6(4)
N2 Cu1 N4 C2 -143.3(7)
N1 Cu1 N4 C2 -9.9(4)
